data_2229236
loop_
_publ_author_name
Aziz-ur-Rehman
'Yasin, Amina'
'Akkurt, Mehmet'
'Abbas, Nadia'
'Abbasi, Muhammad Athar'
'Khan, Islam Ullah'

_publ_section_title
;
 <i>N</i>-(2-Hydroxy-1,1-dimethylethyl)-4-methylbenzenesulfonamide
;
_journal_coeditor_code SJ5093
_journal_issue 2
_journal_name_full 'Acta Crystallographica Section E'
_journal_page_first o295
_journal_paper_doi 10.1107/S1600536811000614
_journal_volume 67
_journal_year 2011
_chemical_formula_iupac 'C11 H17 N O3 S'
_chemical_formula_moiety 'C11 H17 N O3 S'
_chemical_formula_sum 'C11 H17 N O3 S'
_chemical_formula_weight 243.33
_chemical_name_systematic
;
<i>N</i>-(2-Hydroxy-1,1-dimethylethyl)-4-methylbenzenesulfonamide
;
_space_group_IT_number 14
_symmetry_cell_setting monoclinic
_symmetry_space_group_name_Hall '-P 2yab'
_symmetry_space_group_name_H-M 'P 1 21/a 1'
_atom_sites_solution_hydrogens geom
_atom_sites_solution_primary direct
_atom_sites_solution_secondary difmap
_cell_angle_alpha 90
_cell_angle_beta 97.755(2)
_cell_angle_gamma 90
_cell_formula_units_Z 4
_cell_length_a 10.4870(3)
_cell_length_b 9.0760(3)
_cell_length_c 13.4930(5)
_cell_measurement_reflns_used 3805
_cell_measurement_temperature 296(2)
_cell_measurement_theta_max 28.10
_cell_measurement_theta_min 2.71
_cell_volume 1272.52(7)
_computing_cell_refinement 'SAINT (Bruker, 2007)'
_computing_data_collection 'APEX2 (Bruker, 2007)'
_computing_data_reduction 'SAINT (Bruker, 2007)'
_computing_molecular_graphics 'ORTEP-3 for Windows (Farrugia, 1997)'
_computing_publication_material 'WinGX (Farrugia, 1999) and PLATON (Spek, 2009)'
_computing_structure_refinement 'SHELXL97 (Sheldrick, 2008)'
_computing_structure_solution 'SHELXS97 (Sheldrick, 2008)'
_diffrn_ambient_temperature 296(2)
_diffrn_measured_fraction_theta_full 0.987
_diffrn_measured_fraction_theta_max 0.987
_diffrn_measurement_device_type 'Bruker APEXII CCD'
_diffrn_measurement_method '\f and \w'
_diffrn_radiation_monochromator graphite
_diffrn_radiation_source 'sealed tube'
_diffrn_radiation_type MoK\a
_diffrn_radiation_wavelength 0.71073
_diffrn_reflns_av_R_equivalents 0.0286
_diffrn_reflns_av_sigmaI/netI 0.0295
_diffrn_reflns_limit_h_max 13
_diffrn_reflns_limit_h_min -13
_diffrn_reflns_limit_k_max 12
_diffrn_reflns_limit_k_min -11
_diffrn_reflns_limit_l_max 17
_diffrn_reflns_limit_l_min -18
_diffrn_reflns_number 11733
_diffrn_reflns_reduction_process
;
;
_diffrn_reflns_theta_full 28.30
_diffrn_reflns_theta_max 28.30
_diffrn_reflns_theta_min 3.22
_diffrn_standards_number 0
_exptl_absorpt_coefficient_mu 0.247
_exptl_absorpt_correction_type none
_exptl_crystal_colour colourless
_exptl_crystal_density_diffrn 1.270
_exptl_crystal_density_method 'Not Measured'
_exptl_crystal_description needle
_exptl_crystal_F_000 520
_exptl_crystal_size_max 0.27
_exptl_crystal_size_mid 0.16
_exptl_crystal_size_min 0.11
_refine_diff_density_max 0.372
_refine_diff_density_min -0.308
_refine_ls_extinction_method none
_refine_ls_goodness_of_fit_ref 1.013
_refine_ls_hydrogen_treatment constr
_refine_ls_matrix_type full
_refine_ls_number_parameters 184
_refine_ls_number_reflns 3116
_refine_ls_number_restraints 8
_refine_ls_restrained_S_all 1.027
_refine_ls_R_factor_all 0.0619
_refine_ls_R_factor_gt 0.0448
_refine_ls_shift/su_max_lt 0.001
_refine_ls_shift/su_mean <0.001
_refine_ls_structure_factor_coef Fsqd
_refine_ls_weighting_details 'calc w=1/[\s^2^(Fo^2^)+(0.0748P)^2^+0.2304P] where P=(Fo^2^+2Fc^2^)/3'
_refine_ls_weighting_scheme calc
_refine_ls_wR_factor_gt 0.1201
_refine_ls_wR_factor_ref 0.1350
_reflns_number_gt 2361
_reflns_number_total 3116
_reflns_threshold_expression I>2\s(I)
_cod_data_source_file sj5093.cif
_cod_data_source_block I
_cod_original_sg_symbol_H-M 'P 21/a'
_cod_database_code 2229236
_cod_database_fobs_code 2229236

loop_
_symmetry_equiv_pos_site_id
_symmetry_equiv_pos_as_xyz
1 x,y,z
2 1/2-x,1/2+y,-z
3 -x,-y,-z
4 1/2+x,1/2-y,z

loop_
_atom_site_aniso_label
_atom_site_aniso_U_11
_atom_site_aniso_U_22
_atom_site_aniso_U_33
_atom_site_aniso_U_12
_atom_site_aniso_U_13
_atom_site_aniso_U_23
S1 0.0392(2) 0.0492(3) 0.0606(3) -0.0009(2) 0.0154(2) 0.0076(2)
O1 0.0678(9) 0.0802(10) 0.0825(10) 0.0284(8) 0.0431(8) 0.0209(8)
O2 0.0622(9) 0.0712(10) 0.1048(13) -0.0276(7) -0.0005(8) 0.0140(9)
O3A 0.084(4) 0.093(5) 0.089(4) 0.048(4) 0.042(3) 0.051(3)
N1 0.0492(7) 0.0395(7) 0.0386(7) 0.0052(6) 0.0139(5) 0.0000(6)
C1 0.0384(7) 0.0445(9) 0.0460(8) 0.0031(6) 0.0056(6) 0.0023(7)
C2 0.0726(12) 0.0601(12) 0.0549(11) -0.0001(10) -0.0058(9) -0.0051(9)
C3 0.0952(17) 0.0927(18) 0.0427(10) 0.0160(15) -0.0024(10) 0.0014(11)
C4 0.0581(11) 0.0864(16) 0.0589(11) 0.0148(11) 0.0144(9) 0.0258(11)
C5 0.0592(11) 0.0678(13) 0.0730(13) -0.0125(10) 0.0064(10) 0.0181(11)
C6 0.0628(11) 0.0592(11) 0.0482(9) -0.0139(9) 0.0038(8) 0.0030(8)
C7 0.100(2) 0.155(3) 0.0892(19) 0.022(2) 0.0323(17) 0.066(2)
C8 0.0437(8) 0.0455(9) 0.0548(10) 0.0037(7) 0.0184(7) -0.0045(7)
C9A 0.0461(16) 0.0575(19) 0.0534(16) 0.0148(14) 0.0098(12) 0.0115(14)
C10A 0.0620(19) 0.0518(19) 0.070(2) 0.0075(15) 0.0041(16) -0.0229(16)
C11A 0.0508(17) 0.0559(19) 0.064(2) 0.0055(14) 0.0272(14) 0.0030(15)
C9B 0.067(3) 0.043(2) 0.067(3) 0.011(2) 0.023(2) 0.005(2)
C10B 0.044(3) 0.084(4) 0.106(5) 0.012(3) 0.007(3) 0.012(3)
O3B 0.086(6) 0.044(3) 0.056(4) 0.021(3) 0.034(3) 0.010(3)
C11B 0.103(5) 0.078(4) 0.063(3) 0.039(4) 0.044(3) 0.018(3)

loop_
_atom_site_type_symbol
_atom_site_label
_atom_site_fract_x
_atom_site_fract_y
_atom_site_fract_z
_atom_site_U_iso_or_equiv
_atom_site_thermal_displace_type
_atom_site_calc_flag
_atom_site_refinement_flags
_atom_site_occupancy
S S1 0.47716(4) 0.43875(5) 0.17517(3) 0.0489(2) Uani . . 1.000
O O1 0.53388(14) 0.34471(17) 0.10820(12) 0.0738(6) Uani . . 1.000
O O2 0.54916(15) 0.56058(18) 0.21936(14) 0.0805(6) Uani . . 1.000
O O3A 0.2711(12) 0.7568(11) 0.0084(7) 0.086(3) Uani . . 0.592(4)
N N1 0.34572(13) 0.49570(15) 0.11298(10) 0.0417(4) Uani . . 1.000
C C1 0.43891(15) 0.32645(19) 0.27376(12) 0.0430(5) Uani . . 1.000
C C2 0.4783(2) 0.3647(2) 0.37187(15) 0.0639(7) Uani . . 1.000
C C3 0.4433(3) 0.2773(3) 0.44705(16) 0.0779(9) Uani . . 1.000
C C4 0.3693(2) 0.1524(3) 0.42712(16) 0.0672(7) Uani . . 1.000
C C5 0.3328(2) 0.1157(3) 0.32844(17) 0.0669(7) Uani . . 1.000
C C6 0.36707(19) 0.2008(2) 0.25219(14) 0.0571(6) Uani . . 1.000
C C7 0.3293(3) 0.0610(4) 0.5110(2) 0.1129(14) Uani . . 1.000
C C8 0.25142(16) 0.6009(2) 0.14690(13) 0.0469(5) Uani . . 1.000
C C9A 0.1880(3) 0.6689(4) 0.0581(2) 0.0521(10) Uani . . 0.592(4)
C C10A 0.3165(3) 0.7094(4) 0.2253(3) 0.0617(11) Uani . . 0.592(4)
C C11A 0.1552(3) 0.5071(4) 0.1991(3) 0.0551(11) Uani . . 0.592(4)
C C9B 0.2902(5) 0.7615(5) 0.1091(4) 0.0577(16) Uani . . 0.408(4)
C C10B 0.1167(5) 0.5723(7) 0.0779(5) 0.078(2) Uani . . 0.408(4)
O O3B 0.2923(17) 0.7726(13) 0.0068(8) 0.060(3) Uani . . 0.408(4)
C C11B 0.2318(7) 0.6089(7) 0.2491(4) 0.078(2) Uani . . 0.408(4)
H H1 0.32740 0.46180 0.05320 0.0500 Uiso calc R 1.000
H H9A1 0.15060 0.59280 0.01270 0.0620 Uiso calc . 0.592(4)
H H5 0.28380 0.03130 0.31310 0.0800 Uiso calc R 1.000
H H6 0.34180 0.17360 0.18600 0.0680 Uiso calc R 1.000
H H7A 0.38440 0.08280 0.57200 0.1690 Uiso calc R 1.000
H H7B 0.33600 -0.04170 0.49540 0.1690 Uiso calc R 1.000
H H7C 0.24180 0.08370 0.51900 0.1690 Uiso calc R 1.000
H H10A 0.35700 0.65560 0.28230 0.0920 Uiso calc . 0.592(4)
H H10B 0.25290 0.77470 0.24570 0.0920 Uiso calc . 0.592(4)
H H10C 0.38010 0.76560 0.19680 0.0920 Uiso calc . 0.592(4)
H H11A 0.19980 0.46320 0.25860 0.0830 Uiso calc . 0.592(4)
H H11B 0.11900 0.43110 0.15440 0.0830 Uiso calc . 0.592(4)
H H11C 0.08760 0.56940 0.21640 0.0830 Uiso calc . 0.592(4)
H H2 0.52800 0.44860 0.38710 0.0770 Uiso calc R 1.000
H H9A2 0.11830 0.72980 0.07540 0.0620 Uiso calc . 0.592(4)
H H3 0.47040 0.30320 0.51320 0.0940 Uiso calc R 1.000
H H3A 0.32910 0.70550 -0.00800 0.1290 Uiso calc . 0.592(4)
H H9B1 0.22970 0.83320 0.12860 0.0690 Uiso calc . 0.408(4)
H H3B 0.34680 0.71640 -0.00990 0.0900 Uiso calc . 0.408(4)
H H9B2 0.37480 0.78700 0.14320 0.0690 Uiso calc . 0.408(4)
H H10D 0.13040 0.56780 0.00910 0.1180 Uiso calc . 0.408(4)
H H10E 0.05830 0.65120 0.08680 0.1180 Uiso calc . 0.408(4)
H H10F 0.08080 0.48070 0.09670 0.1180 Uiso calc . 0.408(4)
H H11D 0.20820 0.51350 0.27130 0.1180 Uiso calc . 0.408(4)
H H11E 0.16430 0.67800 0.25610 0.1180 Uiso calc . 0.408(4)
H H11F 0.30980 0.64070 0.28890 0.1180 Uiso calc . 0.408(4)

loop_
_atom_type_symbol
_atom_type_description
_atom_type_scat_dispersion_real
_atom_type_scat_dispersion_imag
_atom_type_scat_source
C C 0.0033 0.0016 ' International Tables Vol C Tables 4.2.6.8 and 6.1.1.4'
H H 0.0000 0.0000 ' International Tables Vol C Tables 4.2.6.8 and 6.1.1.4'
N N 0.0061 0.0033 ' International Tables Vol C Tables 4.2.6.8 and 6.1.1.4'
O O 0.0106 0.0060 ' International Tables Vol C Tables 4.2.6.8 and 6.1.1.4'
S S 0.1246 0.1234 ' International Tables Vol C Tables 4.2.6.8 and 6.1.1.4'

loop_
_geom_angle_atom_site_label_1
_geom_angle_atom_site_label_2
_geom_angle_atom_site_label_3
_geom_angle_site_symmetry_1
_geom_angle_site_symmetry_2
_geom_angle_site_symmetry_3
_geom_angle
_geom_angle_publ_flag
O1 S1 O2 . . . 119.08(9) no
O1 S1 N1 . . . 105.30(8) no
O1 S1 C1 . . . 106.74(9) no
O2 S1 N1 . . . 109.85(9) no
O2 S1 C1 . . . 107.13(9) no
N1 S1 C1 . . . 108.34(7) no
C9A O3A H3A . . . 110.00 no
C9B O3B H3B . . . 109.00 no
S1 N1 C8 . . . 127.33(11) no
S1 N1 H1 . . . 116.00 no
C8 N1 H1 . . . 116.00 no
S1 C1 C2 . . . 120.66(14) no
S1 C1 C6 . . . 119.53(13) no
C2 C1 C6 . . . 119.80(16) no
C1 C2 C3 . . . 119.22(19) no
C2 C3 C4 . . . 121.9(2) no
C3 C4 C7 . . . 120.8(2) no
C5 C4 C7 . . . 121.6(2) no
C3 C4 C5 . . . 117.6(2) no
C4 C5 C6 . . . 121.5(2) no
C1 C6 C5 . . . 119.94(18) no
N1 C8 C9B . . . 106.0(2) no
N1 C8 C11B . . . 121.3(3) no
C9A C8 C10A . . . 114.4(2) no
N1 C8 C10B . . . 106.7(3) no
C10A C8 C11A . . . 107.1(2) no
C9B C8 C10B . . . 101.7(3) no
C9B C8 C11B . . . 109.6(3) no
C10B C8 C11B . . . 109.8(4) no
N1 C8 C9A . . . 105.79(18) no
N1 C8 C10A . . . 111.75(17) no
C9A C8 C11A . . . 111.0(2) no
N1 C8 C11A . . . 106.60(18) no
O3A C9A C8 . . . 113.2(5) no
O3B C9B C8 . . . 114.7(6) no
C3 C2 H2 . . . 120.00 no
C1 C2 H2 . . . 120.00 no
C4 C3 H3 . . . 119.00 no
C2 C3 H3 . . . 119.00 no
C4 C5 H5 . . . 119.00 no
C6 C5 H5 . . . 119.00 no
C5 C6 H6 . . . 120.00 no
C1 C6 H6 . . . 120.00 no
C4 C7 H7A . . . 110.00 no
C4 C7 H7C . . . 109.00 no
H7A C7 H7B . . . 110.00 no
H7A C7 H7C . . . 109.00 no
H7B C7 H7C . . . 109.00 no
C4 C7 H7B . . . 109.00 no
O3A C9A H9A1 . . . 109.00 no
O3A C9A H9A2 . . . 109.00 no
C8 C9A H9A2 . . . 109.00 no
H9A1 C9A H9A2 . . . 108.00 no
C8 C9A H9A1 . . . 109.00 no
O3B C9B H9B1 . . . 109.00 no
O3B C9B H9B2 . . . 109.00 no
C8 C9B H9B1 . . . 109.00 no
C8 C9B H9B2 . . . 109.00 no
H9B1 C9B H9B2 . . . 108.00 no
H10A C10A H10B . . . 109.00 no
H10A C10A H10C . . . 110.00 no
C8 C10A H10A . . . 109.00 no
C8 C10A H10B . . . 109.00 no
C8 C10A H10C . . . 109.00 no
H10B C10A H10C . . . 110.00 no
C8 C10B H10D . . . 109.00 no
H10D C10B H10E . . . 110.00 no
H10D C10B H10F . . . 110.00 no
H10E C10B H10F . . . 109.00 no
C8 C10B H10E . . . 109.00 no
C8 C10B H10F . . . 109.00 no
H11B C11A H11C . . . 109.00 no
H11A C11A H11B . . . 110.00 no
H11A C11A H11C . . . 109.00 no
C8 C11A H11A . . . 109.00 no
C8 C11A H11B . . . 109.00 no
C8 C11A H11C . . . 109.00 no
C8 C11B H11D . . . 109.00 no
C8 C11B H11E . . . 109.00 no
C8 C11B H11F . . . 109.00 no
H11D C11B H11E . . . 110.00 no
H11D C11B H11F . . . 109.00 no
H11E C11B H11F . . . 109.00 no

loop_
_geom_bond_atom_site_label_1
_geom_bond_atom_site_label_2
_geom_bond_site_symmetry_1
_geom_bond_site_symmetry_2
_geom_bond_distance
_geom_bond_publ_flag
S1 O1 . . 1.4297(16) no
S1 O2 . . 1.4237(17) no
S1 N1 . . 1.5997(14) no
S1 C1 . . 1.7645(17) no
O3A C9A . . 1.415(12) no
O3B C9B . . 1.387(12) no
O3A H3A . . 0.8200 no
O3B H3B . . 0.8200 no
N1 C8 . . 1.490(2) no
N1 H1 . . 0.8600 no
C1 C2 . . 1.377(3) no
C1 C6 . . 1.376(3) no
C2 C3 . . 1.376(3) no
C3 C4 . . 1.380(4) no
C4 C5 . . 1.376(3) no
C4 C7 . . 1.508(4) no
C5 C6 . . 1.373(3) no
C8 C10B . . 1.605(6) no
C8 C11B . . 1.423(6) no
C8 C9B . . 1.614(5) no
C8 C9A . . 1.430(3) no
C8 C10A . . 1.536(4) no
C8 C11A . . 1.559(4) no
C2 H2 . . 0.9300 no
C3 H3 . . 0.9300 no
C5 H5 . . 0.9300 no
C6 H6 . . 0.9300 no
C7 H7A . . 0.9600 no
C7 H7C . . 0.9600 no
C7 H7B . . 0.9600 no
C9A H9A1 . . 0.9700 no
C9A H9A2 . . 0.9700 no
C9B H9B2 . . 0.9700 no
C9B H9B1 . . 0.9700 no
C10A H10C . . 0.9600 no
C10A H10A . . 0.9600 no
C10A H10B . . 0.9600 no
C10B H10E . . 0.9600 no
C10B H10F . . 0.9600 no
C10B H10D . . 0.9600 no
C11A H11C . . 0.9600 no
C11A H11A . . 0.9600 no
C11A H11B . . 0.9600 no
C11B H11D . . 0.9600 no
C11B H11E . . 0.9600 no
C11B H11F . . 0.9600 no

loop_
_geom_contact_atom_site_label_1
_geom_contact_atom_site_label_2
_geom_contact_distance
_geom_contact_site_symmetry_1
_geom_contact_site_symmetry_2
_geom_contact_publ_flag
S1 H10A 2.8400 . . no
S1 H10C 3.1600 . . no
S1 H11F 3.0900 . . no
O1 C9A 3.404(3) . 2_545 no
O1 O3A 2.894(12) . 3_665 no
O1 O3B 2.762(15) . 3_665 no
O2 C10A 2.799(4) . . no
O3A N1 2.815(10) . . no
O3A N1 2.888(10) . 2_555 no
O3A O1 2.894(12) . 3_665 no
O3B O1 2.762(15) . 3_665 no
O3B N1 2.859(13) . 2_555 no
O3B C10B 3.148(14) . 2_555 no
O3B N1 2.910(12) . . no
O1 H3B 2.0200 . 3_665 no
O1 H3A 2.1500 . 3_665 no
O1 H6 2.8500 . . no
O1 H11B 2.7000 . 4_555 no
O2 H2 2.5200 . . no
O2 H10C 2.5600 . . no
O2 H11E 2.6800 . 4_565 no
O2 H9B2 2.8500 . . no
O2 H11F 2.8900 . . no
O2 H5 2.7400 . 4_555 no
O2 H10B 2.5900 . 4_565 no
O2 H10A 2.4500 . . no
O2 H9A2 2.8800 . 4_565 no
O2 H9B1 2.5800 . 4_565 no
O3A H10C 2.6400 . . no
O3A H6 2.8300 . 2_555 no
O3A H1 2.7900 . . no
O3A H1 2.2300 . 2_555 no
O3B H10D 2.8200 . 2_555 no
O3B H10D 2.5200 . . no
O3B H1 2.2100 . 2_555 no
O3B H10F 2.7900 . 2_555 no
O3B H1 2.9000 . . no
N1 O3B 2.910(12) . . no
N1 O3A 2.815(10) . . no
N1 O3B 2.859(13) . 2_545 no
N1 O3A 2.888(10) . 2_545 no
N1 H3A 2.5000 . . no
N1 H3B 2.6000 . . no
C1 C11B 3.347(7) . . no
C1 C11A 3.427(4) . . no
C6 C11A 3.571(4) . . no
C7 C11B 3.411(6) . 2_546 no
C9A O1 3.404(3) . 2_555 no
C10A O2 2.799(4) . . no
C10B C10B 3.278(9) . 3_565 no
C10B O3B 3.148(14) . 2_545 no
C11A C6 3.571(4) . . no
C11A C1 3.427(4) . . no
C11B C1 3.347(7) . . no
C11B C7 3.411(6) . 2_556 no
C1 H11D 2.9500 . . no
C1 H11A 2.7800 . . no
C6 H11A 2.9700 . . no
C7 H11D 3.0500 . 2_546 no
C9A H1 3.0500 . 2_555 no
C9B H10E 2.9800 . 4_565 no
C9B H1 2.9800 . 2_555 no
C10B H10D 2.9800 . 3_565 no
C10B H10F 2.9600 . 3_565 no
C10B H9B2 3.0700 . 4_465 no
C11B H7A 2.8600 . 2_556 no
H1 H3B 2.4800 . . no
H1 H10D 2.2800 . . no
H1 O3B 2.9000 . . no
H1 C9A 3.0500 . 2_545 no
H1 O3B 2.2100 . 2_545 no
H1 O3A 2.2300 . 2_545 no
H1 O3A 2.7900 . . no
H1 H9A1 2.2100 . . no
H1 H3A 2.3600 . . no
H1 C9B 2.9800 . 2_545 no
H9A1 H1 2.2100 . . no
H9A1 H11B 2.4700 . . no
H2 O2 2.5200 . . no
H9A2 H11C 2.4500 . . no
H9A2 O2 2.8800 . 4_465 no
H9A2 H10B 2.5600 . . no
H3 H7A 2.3700 . . no
H9B1 H10E 2.4500 . . no
H9B1 H11E 2.3900 . . no
H9B1 O2 2.5800 . 4_465 no
H3A N1 2.5000 . . no
H3A H1 2.3600 . . no
H3A O1 2.1500 . 3_665 no
H3B N1 2.6000 . . no
H3B H1 2.4800 . . no
H3B O1 2.0200 . 3_665 no
H9B2 O2 2.8500 . . no
H9B2 H11F 2.5400 . . no
H9B2 H10E 2.2300 . 4_565 no
H9B2 C10B 3.0700 . 4_565 no
H5 H10B 2.5100 . 1_545 no
H5 O2 2.7400 . 4_455 no
H5 H7B 2.5300 . . no
H6 O3A 2.8300 . 2_545 no
H6 O1 2.8500 . . no
H7A H3 2.3700 . . no
H7A H11E 2.5900 . 2_546 no
H7A C11B 2.8600 . 2_546 no
H7A H11D 2.5200 . 2_546 no
H7B H5 2.5300 . . no
H10A S1 2.8400 . . no
H10A H11A 2.3900 . . no
H10A O2 2.4500 . . no
H10B H9A2 2.5600 . . no
H10B O2 2.5900 . 4_465 no
H10B H5 2.5100 . 1_565 no
H10B H11C 2.5400 . . no
H10C S1 3.1600 . . no
H10C O3A 2.6400 . . no
H10C O2 2.5600 . . no
H10D O3B 2.5200 . . no
H10D H1 2.2800 . . no
H10D O3B 2.8200 . 2_545 no
H10D C10B 2.9800 . 3_565 no
H10D H10F 2.5100 . 3_565 no
H10E H9B1 2.4500 . . no
H10E H11E 2.4100 . . no
H10E C9B 2.9800 . 4_465 no
H10E H9B2 2.2300 . 4_465 no
H10F O3B 2.7900 . 2_545 no
H10F C10B 2.9600 . 3_565 no
H10F H10D 2.5100 . 3_565 no
H10F H11D 2.5600 . . no
H11A H10A 2.3900 . . no
H11A C1 2.7800 . . no
H11A C6 2.9700 . . no
H11B O1 2.7000 . 4_455 no
H11B H9A1 2.4700 . . no
H11C H9A2 2.4500 . . no
H11C H10B 2.5400 . . no
H11D C1 2.9500 . . no
H11D H10F 2.5600 . . no
H11D C7 3.0500 . 2_556 no
H11D H7A 2.5200 . 2_556 no
H11E H9B1 2.3900 . . no
H11E H10E 2.4100 . . no
H11E H7A 2.5900 . 2_556 no
H11E O2 2.6800 . 4_465 no
H11F S1 3.0900 . . no
H11F O2 2.8900 . . no
H11F H9B2 2.5400 . . no

loop_
_geom_hbond_atom_site_label_D
_geom_hbond_atom_site_label_H
_geom_hbond_atom_site_label_A
_geom_hbond_site_symmetry_A
_geom_hbond_distance_DH
_geom_hbond_distance_HA
_geom_hbond_distance_DA
_geom_hbond_angle_DHA
_geom_hbond_publ_flag
N1 H1 O3A 2_545 0.86 2.23 2.888(10) 133 yes
O3A H3A N1 . 0.82 2.50 2.815(10) 104 no
O3A H3A O1 3_665 0.82 2.15 2.894(12) 151 yes
C2 H2 O2 . 0.93 2.52 2.891(3) 104 no
C10A H10A O2 . 0.96 2.45 2.799(4) 101 no
C10A H10B O2 4_465 0.96 2.59 3.488(4) 155 yes

loop_
_geom_torsion_atom_site_label_1
_geom_torsion_atom_site_label_2
_geom_torsion_atom_site_label_3
_geom_torsion_atom_site_label_4
_geom_torsion_site_symmetry_1
_geom_torsion_site_symmetry_2
_geom_torsion_site_symmetry_3
_geom_torsion_site_symmetry_4
_geom_torsion
_geom_torsion_publ_flag
O1 S1 N1 C8 . . . . -177.87(14) no
O2 S1 N1 C8 . . . . -48.49(17) no
C1 S1 N1 C8 . . . . 68.22(15) no
O1 S1 C1 C2 . . . . 128.69(16) no
O1 S1 C1 C6 . . . . -52.45(17) no
O2 S1 C1 C2 . . . . 0.09(18) no
O2 S1 C1 C6 . . . . 178.96(15) no
N1 S1 C1 C2 . . . . -118.36(15) no
N1 S1 C1 C6 . . . . 60.50(16) no
S1 N1 C8 C9A . . . . 153.47(18) no
S1 N1 C8 C10A . . . . 28.3(2) no
S1 N1 C8 C11A . . . . -88.3(2) no
S1 C1 C2 C3 . . . . 177.89(18) no
C6 C1 C2 C3 . . . . -1.0(3) no
S1 C1 C6 C5 . . . . -177.58(16) no
C2 C1 C6 C5 . . . . 1.3(3) no
C1 C2 C3 C4 . . . . -0.3(4) no
C2 C3 C4 C5 . . . . 1.1(4) no
C2 C3 C4 C7 . . . . -178.3(3) no
C3 C4 C5 C6 . . . . -0.8(4) no
C7 C4 C5 C6 . . . . 178.6(2) no
C4 C5 C6 C1 . . . . -0.4(3) no
N1 C8 C9A O3A . . . . -65.4(5) no
C10A C8 C9A O3A . . . . 58.1(5) no
C11A C8 C9A O3A . . . . 179.4(5) no
